data_4125898
loop_
_publ_author_name
'Zhang, Yongliang'
'Wei, Junnian'
'Chi, Yue'
'Zhang, Xuan'
'Zhang, Wen-Xiong'
'Xi, Zhenfeng'

_publ_section_title
;
 Spiro Metallaaromatics of Pd, Pt, Rh: Synthesis and Characterization.
;
_journal_name_full 'Journal of the American Chemical Society'
_journal_paper_doi 10.1021/jacs.7b02039
_journal_year 2017
_chemical_formula_moiety 'C44 H84 Li4 O4 Pd Si4'
_chemical_formula_sum 'C44 H84 Li4 O4 Pd Si4'
_chemical_formula_weight 923.63
_chemical_name_systematic
;
 ?
;
_space_group_crystal_system monoclinic
_space_group_IT_number 14
_space_group_name_Hall '-P 2yn'
_space_group_name_H-M_alt 'P 1 21/n 1'
_symmetry_space_group_name_Hall '-P 2yn'
_symmetry_space_group_name_H-M 'P 1 21/n 1'
_atom_sites_solution_hydrogens geom
_atom_sites_solution_primary direct
_atom_sites_solution_secondary difmap
_audit_creation_date 2017-01-14
_audit_creation_method
;
Olex2 1.2
(compiled 2017.01.04 svn.r3372 for OlexSys, GUI svn.r5292)
;
_cell_angle_alpha 90.00
_cell_angle_beta 96.183(3)
_cell_angle_gamma 90.00
_cell_formula_units_Z 4
_cell_length_a 12.0313(4)
_cell_length_b 22.2632(7)
_cell_length_c 19.4592(8)
_cell_measurement_reflns_used 5504
_cell_measurement_temperature 180.00(10)
_cell_measurement_theta_max 27.2150
_cell_measurement_theta_min 3.2320
_cell_volume 5181.9(3)
_computing_cell_refinement
;
CrysAlisPro, Agilent Technologies,
Version 1.171.36.32 (release 02-08-2013 CrysAlis171 .NET)
(compiled Aug  2 2013,16:46:58)
;
_computing_data_collection
;
CrysAlisPro, Agilent Technologies,
Version 1.171.36.32 (release 02-08-2013 CrysAlis171 .NET)
(compiled Aug  2 2013,16:46:58)
;
_computing_data_reduction
;
CrysAlisPro, Agilent Technologies,
Version 1.171.36.32 (release 02-08-2013 CrysAlis171 .NET)
(compiled Aug  2 2013,16:46:58)
;
_computing_molecular_graphics 'Olex2 (Dolomanov et al., 2009)'
_computing_publication_material 'Olex2 (Dolomanov et al., 2009)'
_computing_structure_refinement 'ShelXL (Sheldrick, 2015)'
_computing_structure_solution 'SIR2004 (Burla et al., 2007)'
_diffrn_ambient_temperature 180.00(10)
_diffrn_detector_area_resol_mean 10.3914
_diffrn_measured_fraction_theta_full 0.997
_diffrn_measured_fraction_theta_max 0.997
_diffrn_measurement_details
;
#__ type_ start__ end____ width___ exp.time_
  1 omega  -20.00   84.00   1.0000   45.0000
omega____ theta____ kappa____ phi______ frames
    -       10.7017   19.0000   60.0000 104

#__ type_ start__ end____ width___ exp.time_
  2 omega    5.00   81.00   1.0000   45.0000
omega____ theta____ kappa____ phi______ frames
    -       10.7017   19.0000  -30.0000 76
;
_diffrn_measurement_device_type 'SuperNova, Dual, Cu at zero, Atlas'
_diffrn_measurement_method '\w scans'
_diffrn_orient_matrix_UB_11 0.0381136000
_diffrn_orient_matrix_UB_12 -0.0001636000
_diffrn_orient_matrix_UB_13 -0.0253965000
_diffrn_orient_matrix_UB_21 -0.0383107000
_diffrn_orient_matrix_UB_22 -0.0172408000
_diffrn_orient_matrix_UB_23 -0.0221795000
_diffrn_orient_matrix_UB_31 -0.0244202000
_diffrn_orient_matrix_UB_32 0.0267811000
_diffrn_orient_matrix_UB_33 -0.0144184000
_diffrn_radiation_monochromator mirror
_diffrn_radiation_type MoK\a
_diffrn_radiation_wavelength 0.7107
_diffrn_reflns_av_R_equivalents 0.0540
_diffrn_reflns_av_unetI/netI 0.0903
_diffrn_reflns_limit_h_max 11
_diffrn_reflns_limit_h_min -14
_diffrn_reflns_limit_k_max 21
_diffrn_reflns_limit_k_min -27
_diffrn_reflns_limit_l_max 24
_diffrn_reflns_limit_l_min -23
_diffrn_reflns_number 22509
_diffrn_reflns_theta_full 25.99
_diffrn_reflns_theta_max 25.99
_diffrn_reflns_theta_min 2.94
_diffrn_source 'SuperNova (Mo) X-ray Source'
_exptl_absorpt_coefficient_mu 0.486
_exptl_absorpt_correction_T_max 1.00000
_exptl_absorpt_correction_T_min 0.95558
_exptl_absorpt_correction_type multi-scan
_exptl_absorpt_process_details
;
CrysAlisPro, Agilent Technologies,
Version 1.171.36.32 (release 02-08-2013 CrysAlis171 .NET)
(compiled Aug  2 2013,16:46:58)
Empirical absorption correction using spherical harmonics,
 implemented in SCALE3 ABSPACK scaling algorithm.
;
_exptl_crystal_colour 'metallic dark red'
_exptl_crystal_colour_lustre metallic
_exptl_crystal_colour_modifier dark
_exptl_crystal_colour_primary red
_exptl_crystal_density_diffrn 1.184
_exptl_crystal_density_method 'not measured'
_exptl_crystal_description block
_exptl_crystal_F_000 1976
_exptl_crystal_size_max 0.1
_exptl_crystal_size_mid 0.05
_exptl_crystal_size_min 0.05
_refine_diff_density_max 0.455
_refine_diff_density_min -0.398
_refine_diff_density_rms 0.082
_refine_ls_extinction_method none
_refine_ls_goodness_of_fit_ref 1.025
_refine_ls_hydrogen_treatment constr
_refine_ls_matrix_type full
_refine_ls_number_parameters 526
_refine_ls_number_reflns 10188
_refine_ls_number_restraints 101
_refine_ls_restrained_S_all 1.032
_refine_ls_R_factor_all 0.0939
_refine_ls_R_factor_gt 0.0507
_refine_ls_shift/su_max 0.002
_refine_ls_shift/su_mean 0.000
_refine_ls_structure_factor_coef Fsqd
_refine_ls_weighting_details 'calc w=1/[\s^2^(Fo^2^)+(0.0395P)^2^+0.6401P] where P=(Fo^2^+2Fc^2^)/3'
_refine_ls_weighting_scheme calc
_refine_ls_wR_factor_gt 0.0946
_refine_ls_wR_factor_ref 0.1103
_reflns_number_gt 6810
_reflns_number_total 10188
_reflns_threshold_expression >2sigma(I)
_cod_data_source_file ja7b02039_si_002.cif
_cod_data_source_block 2b
_cod_database_code 4125898
_chemical_oxdiff_formula 'C44 H46 O6 N2 F4'
_reflns_odcompleteness_completeness 99.63
_reflns_odcompleteness_iscentric 1
_reflns_odcompleteness_theta 25.97
_olex2_refinement_description
;
1. Fixed Uiso
 At 1.2 times of:
  All C(H,H) groups
 At 1.5 times of:
  All C(H,H,H) groups
2. Rigid bond restraints
 C19, C20, C21, C22
 with sigma for 1-2 distances of 0.01 and sigma for 1-3 distances of 0.01
3. Uiso/Uaniso restraints and constraints
Uanis(C19) \\sim Ueq, Uanis(C20) \\sim Ueq, Uanis(C22) \\sim Ueq, Uanis(C18)
\\sim Ueq, Uanis(C17) \\sim Ueq, Uanis(C16) \\sim Ueq, Uanis(C15) \\sim Ueq,
Uanis(C40) \\sim Ueq, Uanis(C39) \\sim Ueq, Uanis(C38) \\sim Ueq, Uanis(C37)
\\sim Ueq, Uanis(C41) \\sim Ueq, Uanis(C42) \\sim Ueq, Uanis(C43) \\sim Ueq,
Uanis(C44) \\sim Ueq: with sigma of 0.02 and sigma for terminal atoms of 0.04
Uanis(C21) \\sim Ueq: with sigma of 0.01 and sigma for terminal atoms of 0.02
4.a Secondary CH2 refined with riding coordinates:
 C5(H5A,H5B), C6(H6A,H6B), C7(H7A,H7B), C8(H8A,H8B), C15(H15A,H15B), C16(H16A,
 H16B), C17(H17A,H17B), C18(H18A,H18B), C19(H19A,H19B), C20(H20A,H20B),
 C21(H21A,H21B), C22(H22A,H22B), C27(H27A,H27B), C28(H28A,H28B), C29(H29A,H29B),
  C30(H30A,H30B), C37(H37A,H37B), C38(H38A,H38B), C39(H39A,H39B), C40(H40A,
 H40B), C41(H41A,H41B), C42(H42A,H42B), C43(H43A,H43B), C44(H44A,H44B)
4.b Idealised Me refined as rotating group:
 C9(H9A,H9B,H9C), C10(H10A,H10B,H10C), C11(H11A,H11B,H11C), C12(H12A,H12B,
 H12C), C13(H13A,H13B,H13C), C14(H14A,H14B,H14C), C31(H31A,H31B,H31C), C32(H32A,
 H32B,H32C), C33(H33A,H33B,H33C), C34(H34A,H34B,H34C), C35(H35A,H35B,H35C),
 C36(H36A,H36B,H36C)
;
_olex2_submission_special_instructions 'No special instructions were received'

loop_
_space_group_symop_id
_space_group_symop_operation_xyz
1 'x, y, z'
2 '-x+1/2, y+1/2, -z+1/2'
3 '-x, -y, -z'
4 'x-1/2, -y-1/2, z-1/2'

loop_
_atom_site_label
_atom_site_type_symbol
_atom_site_fract_x
_atom_site_fract_y
_atom_site_fract_z
_atom_site_U_iso_or_equiv
_atom_site_adp_type
_atom_site_occupancy
_atom_site_calc_flag
_atom_site_refinement_flags_posn
_atom_site_refinement_flags_adp
Pd1 Pd 0.97791(2) 0.346644(12) 0.749173(15) 0.02380(9) Uani 1 d . .
Si1 Si 0.84672(9) 0.46035(5) 0.64293(6) 0.0364(3) Uani 1 d . .
Si2 Si 1.14272(9) 0.36254(5) 0.91028(6) 0.0348(3) Uani 1 d . .
Si3 Si 0.69731(9) 0.29751(5) 0.71562(6) 0.0363(3) Uani 1 d . .
Si4 Si 1.22338(9) 0.26456(5) 0.72213(6) 0.0363(3) Uani 1 d . .
O1 O 1.2221(2) 0.47622(13) 0.69445(18) 0.0540(8) Uani 1 d . .
O2 O 0.7897(2) 0.41889(12) 0.90534(15) 0.0449(7) Uani 1 d . .
O3 O 0.9945(3) 0.29980(14) 0.53954(16) 0.0556(8) Uani 1 d . .
O4 O 0.9229(2) 0.19031(13) 0.87371(15) 0.0464(8) Uani 1 d . .
C1 C 0.9211(3) 0.43487(15) 0.7257(2) 0.0276(9) Uani 1 d . .
C2 C 0.9666(3) 0.47934(16) 0.7736(2) 0.0304(9) Uani 1 d . .
C3 C 1.0431(3) 0.45784(16) 0.8303(2) 0.0308(9) Uani 1 d . .
C4 C 1.0665(3) 0.39512(15) 0.83116(19) 0.0265(8) Uani 1 d . .
C5 C 0.9462(4) 0.54667(16) 0.7639(2) 0.0451(11) Uani 1 d . .
H5A H 0.9903 0.5611 0.7284 0.054 Uiso 1 calc R .
H5B H 0.8681 0.5530 0.7475 0.054 Uiso 1 calc R .
C6 C 0.9749(4) 0.58370(17) 0.8288(2) 0.0454(11) Uani 1 d . .
H6A H 0.9742 0.6260 0.8169 0.054 Uiso 1 calc R .
H6B H 0.9190 0.5771 0.8604 0.054 Uiso 1 calc R .
C7 C 1.0881(4) 0.56698(17) 0.8636(2) 0.0465(12) Uani 1 d . .
H7A H 1.1070 0.5928 0.9033 0.056 Uiso 1 calc R .
H7B H 1.1439 0.5727 0.8318 0.056 Uiso 1 calc R .
C8 C 1.0883(4) 0.50147(17) 0.8869(2) 0.0408(11) Uani 1 d . .
H8A H 1.1642 0.4900 0.9035 0.049 Uiso 1 calc R .
H8B H 1.0435 0.4980 0.9253 0.049 Uiso 1 calc R .
C9 C 0.7240(4) 0.5128(2) 0.6479(3) 0.0712(16) Uani 1 d . .
H9A H 0.6914 0.5056 0.6901 0.107 Uiso 1 calc GR .
H9B H 0.6691 0.5058 0.6092 0.107 Uiso 1 calc GR .
H9C H 0.7493 0.5537 0.6470 0.107 Uiso 1 calc GR .
C10 C 0.9440(4) 0.5020(2) 0.5902(2) 0.0602(14) Uani 1 d . .
H10A H 0.9026 0.5172 0.5489 0.090 Uiso 1 calc GR .
H10B H 1.0012 0.4752 0.5780 0.090 Uiso 1 calc GR .
H10C H 0.9778 0.5348 0.6167 0.090 Uiso 1 calc GR .
C11 C 0.7879(4) 0.4004(2) 0.5819(2) 0.0540(13) Uani 1 d . .
H11A H 0.7606 0.4183 0.5384 0.081 Uiso 1 calc GR .
H11B H 0.7275 0.3805 0.6010 0.081 Uiso 1 calc GR .
H11C H 0.8453 0.3718 0.5749 0.081 Uiso 1 calc GR .
C12 C 1.2908(4) 0.3917(2) 0.9345(3) 0.0561(14) Uani 1 d . .
H12A H 1.3429 0.3591 0.9337 0.084 Uiso 1 calc GR .
H12B H 1.2964 0.4088 0.9800 0.084 Uiso 1 calc GR .
H12C H 1.3077 0.4219 0.9019 0.084 Uiso 1 calc GR .
C13 C 1.0669(4) 0.3759(2) 0.9890(2) 0.0599(14) Uani 1 d . .
H13A H 1.1099 0.3594 1.0290 0.090 Uiso 1 calc GR .
H13B H 0.9951 0.3567 0.9826 0.090 Uiso 1 calc GR .
H13C H 1.0573 0.4182 0.9952 0.090 Uiso 1 calc GR .
C14 C 1.1575(4) 0.27881(17) 0.9086(2) 0.0448(11) Uani 1 d . .
H14A H 1.0848 0.2606 0.9046 0.067 Uiso 1 calc GR .
H14B H 1.1997 0.2656 0.9505 0.067 Uiso 1 calc GR .
H14C H 1.1957 0.2673 0.8698 0.067 Uiso 1 calc GR .
C15 C 1.3052(4) 0.5067(2) 0.7384(4) 0.0827(19) Uani 1 d . U
H15A H 1.3056 0.4923 0.7855 0.099 Uiso 1 calc R .
H15B H 1.2903 0.5495 0.7378 0.099 Uiso 1 calc R .
C16 C 1.4132(5) 0.4947(3) 0.7131(4) 0.096(2) Uani 1 d . U
H16A H 1.4543 0.4644 0.7412 0.115 Uiso 1 calc R .
H16B H 1.4579 0.5310 0.7139 0.115 Uiso 1 calc R .
C17 C 1.3860(5) 0.4729(4) 0.6410(4) 0.115(3) Uani 1 d . U
H17A H 1.4136 0.5008 0.6085 0.137 Uiso 1 calc R .
H17B H 1.4200 0.4339 0.6352 0.137 Uiso 1 calc R .
C18 C 1.2633(5) 0.4684(3) 0.6291(3) 0.097(2) Uani 1 d . U
H18A H 1.2335 0.4993 0.5970 0.116 Uiso 1 calc R .
H18B H 1.2413 0.4295 0.6098 0.116 Uiso 1 calc R .
C19 C 0.7337(5) 0.4737(2) 0.9116(4) 0.0853(19) Uani 1 d . U
H19A H 0.7193 0.4929 0.8667 0.102 Uiso 1 calc R .
H19B H 0.7789 0.5005 0.9423 0.102 Uiso 1 calc R .
C20 C 0.6288(5) 0.4607(3) 0.9394(4) 0.109(2) Uani 1 d . U
H20A H 0.6109 0.4921 0.9710 0.131 Uiso 1 calc R .
H20B H 0.5681 0.4575 0.9025 0.131 Uiso 1 calc R .
C21 C 0.6455(6) 0.4068(4) 0.9735(4) 0.119(3) Uani 1 d . U
H21A H 0.5780 0.3827 0.9670 0.142 Uiso 1 calc R .
H21B H 0.6636 0.4138 1.0227 0.142 Uiso 1 calc R .
C22 C 0.7398(5) 0.3745(2) 0.9450(3) 0.0665(15) Uani 1 d . U
H22A H 0.7932 0.3596 0.9820 0.080 Uiso 1 calc R .
H22B H 0.7122 0.3411 0.9161 0.080 Uiso 1 calc R .
C23 C 0.8488(3) 0.28786(16) 0.7102(2) 0.0295(9) Uani 1 d . .
C24 C 0.8858(3) 0.23039(15) 0.6907(2) 0.0296(9) Uani 1 d . .
C25 C 1.0044(3) 0.22028(15) 0.6994(2) 0.0295(9) Uani 1 d . .
C26 C 1.0700(3) 0.26894(16) 0.72780(19) 0.0289(9) Uani 1 d . .
C27 C 0.8076(3) 0.18085(18) 0.6611(2) 0.0469(12) Uani 1 d . .
H27A H 0.7399 0.1819 0.6840 0.056 Uiso 1 calc R .
H27B H 0.7869 0.1887 0.6124 0.056 Uiso 1 calc R .
C28 C 0.8579(4) 0.11855(19) 0.6690(3) 0.0621(15) Uani 1 d . .
H28A H 0.8656 0.1071 0.7173 0.075 Uiso 1 calc R .
H28B H 0.8084 0.0899 0.6436 0.075 Uiso 1 calc R .
C29 C 0.9700(4) 0.11669(19) 0.6424(3) 0.0547(13) Uani 1 d . .
H29A H 0.9621 0.1278 0.5939 0.066 Uiso 1 calc R .
H29B H 0.9992 0.0761 0.6462 0.066 Uiso 1 calc R .
C30 C 1.0518(3) 0.15896(16) 0.6822(2) 0.0409(10) Uani 1 d . .
H30A H 1.1144 0.1653 0.6555 0.049 Uiso 1 calc R .
H30B H 1.0805 0.1396 0.7251 0.049 Uiso 1 calc R .
C31 C 0.6524(3) 0.3736(2) 0.7436(3) 0.0520(12) Uani 1 d . .
H31A H 0.6711 0.4032 0.7109 0.078 Uiso 1 calc GR .
H31B H 0.6901 0.3828 0.7884 0.078 Uiso 1 calc GR .
H31C H 0.5731 0.3736 0.7459 0.078 Uiso 1 calc GR .
C32 C 0.6012(4) 0.2801(2) 0.6339(2) 0.0551(13) Uani 1 d . .
H32A H 0.5421 0.3093 0.6283 0.083 Uiso 1 calc GR .
H32B H 0.5697 0.2408 0.6375 0.083 Uiso 1 calc GR .
H32C H 0.6431 0.2815 0.5947 0.083 Uiso 1 calc GR .
C33 C 0.6498(3) 0.2459(2) 0.7836(2) 0.0500(12) Uani 1 d . .
H33A H 0.6876 0.2564 0.8279 0.075 Uiso 1 calc GR .
H33B H 0.6671 0.2052 0.7727 0.075 Uiso 1 calc GR .
H33C H 0.5706 0.2501 0.7846 0.075 Uiso 1 calc GR .
C34 C 1.2551(4) 0.2611(2) 0.6293(3) 0.0612(14) Uani 1 d . .
H34A H 1.2178 0.2271 0.6070 0.092 Uiso 1 calc GR .
H34B H 1.3343 0.2572 0.6280 0.092 Uiso 1 calc GR .
H34C H 1.2292 0.2972 0.6058 0.092 Uiso 1 calc GR .
C35 C 1.3052(3) 0.33074(19) 0.7584(3) 0.0522(13) Uani 1 d . .
H35A H 1.3836 0.3229 0.7582 0.078 Uiso 1 calc GR .
H35B H 1.2891 0.3378 0.8050 0.078 Uiso 1 calc GR .
H35C H 1.2850 0.3655 0.7307 0.078 Uiso 1 calc GR .
C36 C 1.2986(4) 0.19712(19) 0.7645(3) 0.0537(13) Uani 1 d . .
H36A H 1.2830 0.1623 0.7360 0.081 Uiso 1 calc GR .
H36B H 1.2732 0.1904 0.8090 0.081 Uiso 1 calc GR .
H36C H 1.3776 0.2045 0.7700 0.081 Uiso 1 calc GR .
C37 C 1.0401(6) 0.3438(2) 0.4967(3) 0.0820(18) Uani 1 d . U
H37A H 1.1209 0.3453 0.5063 0.098 Uiso 1 calc R .
H37B H 1.0100 0.3832 0.5049 0.098 Uiso 1 calc R .
C38 C 1.0079(6) 0.3249(2) 0.4256(3) 0.093(2) Uani 1 d . U
H38A H 1.0666 0.3341 0.3967 0.112 Uiso 1 calc R .
H38B H 0.9397 0.3449 0.4068 0.112 Uiso 1 calc R .
C39 C 0.9904(6) 0.2589(2) 0.4298(3) 0.095(2) Uani 1 d . U
H39A H 0.9306 0.2458 0.3956 0.114 Uiso 1 calc R .
H39B H 1.0581 0.2372 0.4226 0.114 Uiso 1 calc R .
C40 C 0.9607(5) 0.2495(2) 0.4995(3) 0.0798(18) Uani 1 d . U
H40A H 0.8806 0.2440 0.4984 0.096 Uiso 1 calc R .
H40B H 0.9975 0.2138 0.5193 0.096 Uiso 1 calc R .
C41 C 0.8734(5) 0.2017(2) 0.9362(3) 0.0722(16) Uani 1 d . U
H41A H 0.7940 0.2095 0.9260 0.087 Uiso 1 calc R .
H41B H 0.9080 0.2364 0.9600 0.087 Uiso 1 calc R .
C42 C 0.8921(5) 0.1469(2) 0.9800(3) 0.0627(14) Uani 1 d . U
H42A H 0.8312 0.1186 0.9708 0.075 Uiso 1 calc R .
H42B H 0.9005 0.1570 1.0287 0.075 Uiso 1 calc R .
C43 C 0.9985(5) 0.1223(2) 0.9580(3) 0.0643(15) Uani 1 d . U
H43A H 1.0030 0.0792 0.9650 0.077 Uiso 1 calc R .
H43B H 1.0630 0.1411 0.9835 0.077 Uiso 1 calc R .
C44 C 0.9918(4) 0.13764(19) 0.8827(2) 0.0516(12) Uani 1 d . U
H44A H 1.0657 0.1456 0.8693 0.062 Uiso 1 calc R .
H44B H 0.9587 0.1048 0.8548 0.062 Uiso 1 calc R .
Li1 Li 1.1069(5) 0.4324(3) 0.7332(4) 0.0377(16) Uani 1 d . .
Li2 Li 0.8836(6) 0.4094(3) 0.8325(4) 0.0382(16) Uani 1 d . .
Li3 Li 0.9700(6) 0.3001(3) 0.6329(4) 0.0381(16) Uani 1 d . .
Li4 Li 0.9467(5) 0.2455(3) 0.8000(3) 0.0344(15) Uani 1 d . .

loop_
_atom_site_aniso_label
_atom_site_aniso_U_11
_atom_site_aniso_U_22
_atom_site_aniso_U_33
_atom_site_aniso_U_23
_atom_site_aniso_U_13
_atom_site_aniso_U_12
Pd1 0.02258(15) 0.02440(14) 0.02476(17) -0.00069(13) 0.00408(11) -0.00105(12)
Si1 0.0391(7) 0.0390(6) 0.0303(7) 0.0081(5) 0.0000(5) 0.0025(5)
Si2 0.0365(6) 0.0343(6) 0.0320(7) -0.0019(5) -0.0041(5) 0.0023(5)
Si3 0.0253(6) 0.0452(7) 0.0381(7) 0.0009(6) 0.0018(5) -0.0047(5)
Si4 0.0273(6) 0.0354(6) 0.0474(8) -0.0060(5) 0.0099(5) 0.0004(5)
O1 0.0402(18) 0.058(2) 0.067(2) 0.0057(17) 0.0199(17) -0.0089(15)
O2 0.0511(18) 0.0406(16) 0.047(2) 0.0017(14) 0.0246(15) 0.0058(14)
O3 0.082(2) 0.0549(19) 0.0327(19) -0.0042(15) 0.0173(16) -0.0136(17)
O4 0.0497(18) 0.0471(18) 0.044(2) 0.0116(14) 0.0107(15) -0.0040(15)
C1 0.0243(19) 0.030(2) 0.029(2) 0.0061(17) 0.0053(17) 0.0006(16)
C2 0.032(2) 0.028(2) 0.033(2) -0.0006(17) 0.0085(18) 0.0013(17)
C3 0.035(2) 0.029(2) 0.029(2) -0.0026(17) 0.0033(18) -0.0001(17)
C4 0.0244(19) 0.0300(19) 0.026(2) -0.0017(16) 0.0065(16) -0.0032(16)
C5 0.063(3) 0.029(2) 0.043(3) 0.003(2) 0.003(2) 0.009(2)
C6 0.059(3) 0.026(2) 0.052(3) -0.007(2) 0.008(2) 0.005(2)
C7 0.060(3) 0.031(2) 0.048(3) -0.012(2) 0.006(2) -0.003(2)
C8 0.047(3) 0.032(2) 0.042(3) -0.0073(19) -0.003(2) 0.0022(19)
C9 0.059(3) 0.071(4) 0.079(4) 0.008(3) -0.011(3) 0.026(3)
C10 0.076(4) 0.058(3) 0.047(3) 0.006(2) 0.011(3) -0.017(3)
C11 0.066(3) 0.058(3) 0.035(3) 0.006(2) -0.010(2) -0.005(2)
C12 0.052(3) 0.044(3) 0.066(4) -0.007(2) -0.022(3) 0.004(2)
C13 0.078(4) 0.065(3) 0.037(3) 0.003(2) 0.009(3) 0.015(3)
C14 0.054(3) 0.036(2) 0.042(3) 0.002(2) -0.005(2) 0.002(2)
C15 0.059(3) 0.068(4) 0.124(6) -0.025(4) 0.026(4) -0.022(3)
C16 0.059(4) 0.084(4) 0.147(7) -0.038(4) 0.028(4) -0.005(3)
C17 0.080(5) 0.152(7) 0.122(7) -0.032(5) 0.059(4) -0.044(4)
C18 0.075(4) 0.149(6) 0.070(5) 0.021(4) 0.026(3) -0.014(4)
C19 0.100(4) 0.049(3) 0.116(5) -0.012(3) 0.056(4) 0.006(3)
C20 0.086(5) 0.076(4) 0.176(8) -0.014(4) 0.062(5) 0.010(3)
C21 0.089(4) 0.148(6) 0.132(6) 0.051(5) 0.070(4) 0.021(4)
C22 0.080(4) 0.057(3) 0.066(4) 0.010(3) 0.025(3) -0.007(3)
C23 0.025(2) 0.035(2) 0.029(2) 0.0028(17) 0.0063(17) -0.0057(17)
C24 0.033(2) 0.0264(19) 0.029(2) 0.0008(17) 0.0043(17) -0.0088(17)
C25 0.033(2) 0.028(2) 0.029(2) 0.0001(17) 0.0075(18) 0.0004(17)
C26 0.030(2) 0.029(2) 0.027(2) 0.0010(17) 0.0058(17) 0.0022(17)
C27 0.039(2) 0.045(2) 0.057(3) -0.010(2) 0.003(2) -0.013(2)
C28 0.062(3) 0.038(3) 0.085(4) -0.016(3) 0.005(3) -0.023(2)
C29 0.062(3) 0.035(2) 0.066(4) -0.014(2) 0.002(3) -0.001(2)
C30 0.045(2) 0.031(2) 0.047(3) -0.007(2) 0.008(2) -0.0026(19)
C31 0.027(2) 0.061(3) 0.069(4) -0.002(3) 0.009(2) 0.004(2)
C32 0.037(3) 0.072(3) 0.054(3) 0.003(3) -0.006(2) -0.007(2)
C33 0.035(2) 0.066(3) 0.051(3) 0.003(2) 0.013(2) -0.008(2)
C34 0.046(3) 0.083(4) 0.059(4) -0.006(3) 0.026(2) -0.004(3)
C35 0.032(2) 0.048(3) 0.079(4) -0.007(2) 0.016(2) -0.005(2)
C36 0.041(3) 0.044(3) 0.076(4) -0.012(2) 0.002(2) 0.011(2)
C37 0.121(5) 0.073(4) 0.056(4) 0.000(3) 0.030(3) -0.027(4)
C38 0.169(6) 0.064(4) 0.049(4) -0.004(3) 0.026(4) -0.008(4)
C39 0.173(7) 0.071(4) 0.048(4) -0.013(3) 0.041(4) -0.021(4)
C40 0.114(5) 0.078(4) 0.049(4) -0.016(3) 0.017(3) -0.033(4)
C41 0.080(4) 0.082(4) 0.060(4) 0.023(3) 0.033(3) 0.016(3)
C42 0.086(4) 0.062(3) 0.040(3) 0.008(3) 0.007(3) 0.000(3)
C43 0.086(4) 0.051(3) 0.053(4) 0.003(2) -0.009(3) 0.016(3)
C44 0.060(3) 0.043(3) 0.053(3) 0.004(2) 0.010(2) -0.003(2)
Li1 0.031(4) 0.038(4) 0.047(5) 0.000(3) 0.012(3) -0.006(3)
Li2 0.047(4) 0.039(4) 0.031(4) 0.000(3) 0.012(3) 0.006(3)
Li3 0.043(4) 0.045(4) 0.029(4) -0.003(3) 0.013(3) -0.010(3)
Li4 0.039(4) 0.038(4) 0.027(4) 0.003(3) 0.009(3) 0.000(3)

loop_
_atom_type_symbol
_atom_type_description
_atom_type_scat_dispersion_real
_atom_type_scat_dispersion_imag
_atom_type_scat_source
C C 0.0033 0.0016 'International Tables Vol C Tables 4.2.6.8 and 6.1.1.4'
H H 0.0000 0.0000 'International Tables Vol C Tables 4.2.6.8 and 6.1.1.4'
Si Si 0.0817 0.0704 'International Tables Vol C Tables 4.2.6.8 and 6.1.1.4'
Li Li -0.0003 0.0001 'International Tables Vol C Tables 4.2.6.8 and 6.1.1.4'
O O 0.0106 0.0060 'International Tables Vol C Tables 4.2.6.8 and 6.1.1.4'
Pd Pd -0.9988 1.0072 'International Tables Vol C Tables 4.2.6.8 and 6.1.1.4'

loop_
_geom_angle_atom_site_label_1
_geom_angle_atom_site_label_2
_geom_angle_atom_site_label_3
_geom_angle
C1 Pd1 C4 79.26(14)
C1 Pd1 C26 151.64(15)
C1 Pd1 Li1 56.91(18)
C1 Pd1 Li2 57.49(18)
C1 Pd1 Li3 102.21(19)
C1 Pd1 Li4 149.60(18)
C4 Pd1 C26 109.42(14)
C4 Pd1 Li1 55.65(19)
C4 Pd1 Li2 56.90(18)
C4 Pd1 Li3 150.12(18)
C4 Pd1 Li4 104.22(18)
C23 Pd1 C1 106.91(14)
C23 Pd1 C4 151.54(15)
C23 Pd1 C26 78.65(14)
C23 Pd1 Li1 150.7(2)
C23 Pd1 Li2 102.21(19)
C23 Pd1 Li3 57.21(18)
C23 Pd1 Li4 56.49(18)
C26 Pd1 Li1 104.72(18)
C26 Pd1 Li2 149.96(18)
C26 Pd1 Li3 56.63(19)
C26 Pd1 Li4 56.43(18)
Li1 Pd1 Li2 89.2(2)
Li1 Pd1 Li4 149.0(2)
Li2 Pd1 Li4 98.5(2)
Li3 Pd1 Li1 99.7(2)
Li3 Pd1 Li2 148.0(2)
Li3 Pd1 Li4 89.5(2)
C1 Si1 C9 116.9(2)
C1 Si1 C10 110.8(2)
C1 Si1 C11 116.69(18)
C10 Si1 C9 105.0(2)
C11 Si1 C9 103.2(2)
C11 Si1 C10 102.7(2)
C4 Si2 C12 115.95(19)
C4 Si2 C13 111.93(19)
C4 Si2 C14 114.48(18)
C13 Si2 C12 105.4(2)
C14 Si2 C12 104.77(19)
C14 Si2 C13 103.1(2)
C23 Si3 C31 115.95(18)
C23 Si3 C32 116.3(2)
C23 Si3 C33 110.12(18)
C31 Si3 C32 105.0(2)
C31 Si3 C33 103.2(2)
C33 Si3 C32 105.0(2)
C26 Si4 C34 111.24(19)
C26 Si4 C35 114.92(18)
C26 Si4 C36 116.43(19)
C34 Si4 C36 104.4(2)
C35 Si4 C34 104.0(2)
C35 Si4 C36 104.6(2)
C15 O1 C18 107.9(4)
C15 O1 Li1 120.0(4)
C18 O1 Li1 128.7(4)
C19 O2 C22 108.7(4)
C19 O2 Li2 119.1(4)
C22 O2 Li2 129.8(3)
C37 O3 Li3 132.2(4)
C40 O3 C37 109.2(4)
C40 O3 Li3 118.5(3)
C41 O4 C44 109.2(3)
C41 O4 Li4 128.7(3)
C44 O4 Li4 118.7(3)
Pd1 C1 Li1 70.37(19)
Pd1 C1 Li2 70.01(19)
Si1 C1 Pd1 126.1(2)
Si1 C1 Li1 117.0(3)
Si1 C1 Li2 139.3(3)
C2 C1 Pd1 114.3(3)
C2 C1 Si1 118.2(3)
C2 C1 Li1 70.3(3)
C2 C1 Li2 70.9(3)
Li1 C1 Li2 103.6(3)
C1 C2 C3 115.9(3)
C1 C2 C5 123.7(3)
C1 C2 Li1 72.1(3)
C1 C2 Li2 71.9(3)
C3 C2 C5 120.1(3)
C3 C2 Li1 70.4(3)
C3 C2 Li2 70.1(3)
C5 C2 Li1 122.7(3)
C5 C2 Li2 132.3(3)
Li1 C2 Li2 104.8(3)
C2 C3 C8 119.4(3)
C2 C3 Li1 71.3(3)
C2 C3 Li2 72.1(3)
C4 C3 C2 116.4(3)
C4 C3 C8 124.1(3)
C4 C3 Li1 70.7(3)
C4 C3 Li2 72.1(3)
C8 C3 Li1 131.1(3)
C8 C3 Li2 122.7(3)
Li1 C3 Li2 106.1(3)
Pd1 C4 Li1 71.1(2)
Pd1 C4 Li2 70.3(2)
Si2 C4 Pd1 126.21(18)
Si2 C4 Li1 137.6(3)
Si2 C4 Li2 116.6(2)
C3 C4 Pd1 114.1(2)
C3 C4 Si2 118.3(3)
C3 C4 Li1 71.3(3)
C3 C4 Li2 70.5(3)
Li1 C4 Li2 105.6(3)
C2 C5 H5A 108.7
C2 C5 H5B 108.7
H5A C5 H5B 107.6
C6 C5 C2 114.3(3)
C6 C5 H5A 108.7
C6 C5 H5B 108.7
C5 C6 H6A 109.5
C5 C6 H6B 109.5
H6A C6 H6B 108.1
C7 C6 C5 110.8(3)
C7 C6 H6A 109.5
C7 C6 H6B 109.5
C6 C7 H7A 109.6
C6 C7 H7B 109.6
C6 C7 C8 110.1(3)
H7A C7 H7B 108.2
C8 C7 H7A 109.6
C8 C7 H7B 109.6
C3 C8 C7 113.9(3)
C3 C8 H8A 108.8
C3 C8 H8B 108.8
C7 C8 H8A 108.8
C7 C8 H8B 108.8
H8A C8 H8B 107.7
Si1 C9 H9A 109.5
Si1 C9 H9B 109.5
Si1 C9 H9C 109.5
H9A C9 H9B 109.5
H9A C9 H9C 109.5
H9B C9 H9C 109.5
Si1 C10 H10A 109.5
Si1 C10 H10B 109.5
Si1 C10 H10C 109.5
H10A C10 H10B 109.5
H10A C10 H10C 109.5
H10B C10 H10C 109.5
Si1 C11 H11A 109.5
Si1 C11 H11B 109.5
Si1 C11 H11C 109.5
H11A C11 H11B 109.5
H11A C11 H11C 109.5
H11B C11 H11C 109.5
Si2 C12 H12A 109.5
Si2 C12 H12B 109.5
Si2 C12 H12C 109.5
H12A C12 H12B 109.5
H12A C12 H12C 109.5
H12B C12 H12C 109.5
Si2 C13 H13A 109.5
Si2 C13 H13B 109.5
Si2 C13 H13C 109.5
H13A C13 H13B 109.5
H13A C13 H13C 109.5
H13B C13 H13C 109.5
Si2 C14 H14A 109.5
Si2 C14 H14B 109.5
Si2 C14 H14C 109.5
H14A C14 H14B 109.5
H14A C14 H14C 109.5
H14B C14 H14C 109.5
O1 C15 H15A 110.2
O1 C15 H15B 110.2
O1 C15 C16 107.7(5)
H15A C15 H15B 108.5
C16 C15 H15A 110.2
C16 C15 H15B 110.2
C15 C16 H16A 110.7
C15 C16 H16B 110.7
C15 C16 C17 105.3(5)
H16A C16 H16B 108.8
C17 C16 H16A 110.7
C17 C16 H16B 110.7
C16 C17 H17A 110.4
C16 C17 H17B 110.4
H17A C17 H17B 108.6
C18 C17 C16 106.6(5)
C18 C17 H17A 110.4
C18 C17 H17B 110.4
O1 C18 C17 106.9(5)
O1 C18 H18A 110.3
O1 C18 H18B 110.3
C17 C18 H18A 110.3
C17 C18 H18B 110.3
H18A C18 H18B 108.6
O2 C19 H19A 110.2
O2 C19 H19B 110.2
O2 C19 C20 107.6(5)
H19A C19 H19B 108.5
C20 C19 H19A 110.2
C20 C19 H19B 110.2
C19 C20 H20A 110.7
C19 C20 H20B 110.7
H20A C20 H20B 108.8
C21 C20 C19 105.4(5)
C21 C20 H20A 110.7
C21 C20 H20B 110.7
C20 C21 H21A 110.0
C20 C21 H21B 110.0
C20 C21 C22 108.4(5)
H21A C21 H21B 108.4
C22 C21 H21A 110.0
C22 C21 H21B 110.0
O2 C22 C21 104.4(4)
O2 C22 H22A 110.9
O2 C22 H22B 110.9
C21 C22 H22A 110.9
C21 C22 H22B 110.9
H22A C22 H22B 108.9
Pd1 C23 Li3 69.9(2)
Pd1 C23 Li4 70.8(2)
Si3 C23 Pd1 126.8(2)
Si3 C23 Li3 138.3(3)
Si3 C23 Li4 116.7(2)
C24 C23 Pd1 114.6(3)
C24 C23 Si3 117.3(3)
C24 C23 Li3 71.5(3)
C24 C23 Li4 70.8(3)
Li4 C23 Li3 104.8(3)
C23 C24 C25 116.5(3)
C23 C24 C27 123.8(3)
C23 C24 Li3 71.2(3)
C23 C24 Li4 71.7(3)
C25 C24 C27 119.7(3)
C25 C24 Li3 70.6(3)
C25 C24 Li4 71.8(3)
C27 C24 Li3 127.6(3)
C27 C24 Li4 127.3(3)
Li4 C24 Li3 105.1(3)
C24 C25 C30 120.2(3)
C24 C25 Li3 71.6(3)
C24 C25 Li4 70.2(3)
C26 C25 C24 115.5(3)
C26 C25 C30 124.2(3)
C26 C25 Li3 71.0(3)
C26 C25 Li4 71.1(3)
C30 C25 Li3 129.8(3)
C30 C25 Li4 125.3(3)
Li3 C25 Li4 104.8(3)
Pd1 C26 Li3 70.0(2)
Pd1 C26 Li4 70.6(2)
Si4 C26 Pd1 126.61(19)
Si4 C26 Li3 114.9(3)
Si4 C26 Li4 139.6(3)
C25 C26 Pd1 114.8(3)
C25 C26 Si4 116.7(3)
C25 C26 Li3 71.5(3)
C25 C26 Li4 71.6(3)
Li3 C26 Li4 105.3(3)
C24 C27 H27A 108.8
C24 C27 H27B 108.8
H27A C27 H27B 107.7
C28 C27 C24 113.7(3)
C28 C27 H27A 108.8
C28 C27 H27B 108.8
C27 C28 H28A 109.5
C27 C28 H28B 109.5
H28A C28 H28B 108.1
C29 C28 C27 110.8(4)
C29 C28 H28A 109.5
C29 C28 H28B 109.5
C28 C29 H29A 109.3
C28 C29 H29B 109.3
C28 C29 C30 111.5(4)
H29A C29 H29B 108.0
C30 C29 H29A 109.3
C30 C29 H29B 109.3
C25 C30 H30A 108.4
C25 C30 H30B 108.4
C29 C30 C25 115.4(3)
C29 C30 H30A 108.4
C29 C30 H30B 108.4
H30A C30 H30B 107.5
Si3 C31 H31A 109.5
Si3 C31 H31B 109.5
Si3 C31 H31C 109.5
H31A C31 H31B 109.5
H31A C31 H31C 109.5
H31B C31 H31C 109.5
Si3 C32 H32A 109.5
Si3 C32 H32B 109.5
Si3 C32 H32C 109.5
H32A C32 H32B 109.5
H32A C32 H32C 109.5
H32B C32 H32C 109.5
Si3 C33 H33A 109.5
Si3 C33 H33B 109.5
Si3 C33 H33C 109.5
H33A C33 H33B 109.5
H33A C33 H33C 109.5
H33B C33 H33C 109.5
Si4 C34 H34A 109.5
Si4 C34 H34B 109.5
Si4 C34 H34C 109.5
H34A C34 H34B 109.5
H34A C34 H34C 109.5
H34B C34 H34C 109.5
Si4 C35 H35A 109.5
Si4 C35 H35B 109.5
Si4 C35 H35C 109.5
H35A C35 H35B 109.5
H35A C35 H35C 109.5
H35B C35 H35C 109.5
Si4 C36 H36A 109.5
Si4 C36 H36B 109.5
Si4 C36 H36C 109.5
H36A C36 H36B 109.5
H36A C36 H36C 109.5
H36B C36 H36C 109.5
O3 C37 H37A 110.5
O3 C37 H37B 110.5
O3 C37 C38 106.0(5)
H37A C37 H37B 108.7
C38 C37 H37A 110.5
C38 C37 H37B 110.5
C37 C38 H38A 110.8
C37 C38 H38B 110.8
C37 C38 C39 104.9(5)
H38A C38 H38B 108.8
C39 C38 H38A 110.8
C39 C38 H38B 110.8
C38 C39 H39A 110.9
C38 C39 H39B 110.9
H39A C39 H39B 109.0
C40 C39 C38 104.0(5)
C40 C39 H39A 110.9
C40 C39 H39B 110.9
O3 C40 C39 108.6(4)
O3 C40 H40A 110.0
O3 C40 H40B 110.0
C39 C40 H40A 110.0
C39 C40 H40B 110.0
H40A C40 H40B 108.4
O4 C41 H41A 110.4
O4 C41 H41B 110.4
O4 C41 C42 106.8(4)
H41A C41 H41B 108.6
C42 C41 H41A 110.4
C42 C41 H41B 110.4
C41 C42 H42A 111.2
C41 C42 H42B 111.2
C41 C42 C43 102.6(4)
H42A C42 H42B 109.2
C43 C42 H42A 111.2
C43 C42 H42B 111.2
C42 C43 H43A 111.0
C42 C43 H43B 111.0
C42 C43 C44 103.8(4)
H43A C43 H43B 109.0
C44 C43 H43A 111.0
C44 C43 H43B 111.0
O4 C44 C43 105.9(4)
O4 C44 H44A 110.5
O4 C44 H44B 110.5
C43 C44 H44A 110.5
C43 C44 H44B 110.5
H44A C44 H44B 108.7
Pd1 Li1 Li2 45.44(15)
O1 Li1 Pd1 157.4(4)
O1 Li1 C1 136.6(4)
O1 Li1 C2 121.0(3)
O1 Li1 C3 123.0(3)
O1 Li1 C4 141.0(4)
O1 Li1 Li2 156.9(3)
C1 Li1 Pd1 52.72(16)
C1 Li1 Li2 38.43(19)
C2 Li1 Pd1 78.9(2)
C2 Li1 C1 37.61(17)
C2 Li1 Li2 37.91(18)
C3 Li1 Pd1 79.0(2)
C3 Li1 C1 66.8(2)
C3 Li1 C2 38.28(18)
C3 Li1 Li2 37.10(18)
C4 Li1 Pd1 53.20(17)
C4 Li1 C1 75.5(2)
C4 Li1 C2 67.5(2)
C4 Li1 C3 38.03(18)
C4 Li1 Li2 37.62(18)
Pd1 Li2 Li1 45.40(15)
O2 Li2 Pd1 152.3(3)
O2 Li2 C1 148.1(4)
O2 Li2 C2 129.4(3)
O2 Li2 C3 123.0(4)
O2 Li2 C4 133.4(4)
O2 Li2 Li1 159.6(3)
C1 Li2 Pd1 52.50(17)
C1 Li2 Li1 38.01(18)
C2 Li2 Pd1 78.3(2)
C2 Li2 C1 37.17(17)
C2 Li2 Li1 37.30(18)
C3 Li2 Pd1 78.7(2)
C3 Li2 C1 66.2(2)
C3 Li2 C2 37.86(17)
C3 Li2 C4 37.48(17)
C3 Li2 Li1 36.78(19)
C4 Li2 Pd1 52.77(17)
C4 Li2 C1 74.2(2)
C4 Li2 C2 66.2(2)
C4 Li2 Li1 36.74(18)
Pd1 Li3 Li4 45.51(15)
O3 Li3 Pd1 153.2(3)
O3 Li3 C23 147.2(4)
O3 Li3 C24 128.0(4)
O3 Li3 C25 121.7(4)
O3 Li3 C26 133.1(4)
O3 Li3 Li4 159.1(3)
C23 Li3 Pd1 52.94(18)
C23 Li3 C24 37.24(17)
C23 Li3 Li4 37.51(18)
C24 Li3 Pd1 78.8(2)
C24 Li3 Li4 37.21(18)
C25 Li3 Pd1 79.4(2)
C25 Li3 C23 66.5(2)
C25 Li3 C24 37.80(17)
C25 Li3 Li4 37.66(18)
C26 Li3 Pd1 53.40(18)
C26 Li3 C23 74.5(3)
C26 Li3 C24 66.0(2)
C26 Li3 C25 37.44(17)
C26 Li3 Li4 37.44(18)
Pd1 Li4 Li3 44.95(15)
O4 Li4 Pd1 154.8(3)
O4 Li4 C23 138.5(4)
O4 Li4 C24 124.1(3)
O4 Li4 C25 125.4(3)
O4 Li4 C26 141.7(4)
O4 Li4 Li3 160.1(3)
C23 Li4 Pd1 52.67(17)
C23 Li4 C25 66.5(2)
C23 Li4 C26 74.6(2)
C23 Li4 Li3 37.71(18)
C24 Li4 Pd1 78.7(2)
C24 Li4 C23 37.56(17)
C24 Li4 C25 37.95(17)
C24 Li4 C26 66.3(2)
C24 Li4 Li3 37.72(17)
C25 Li4 Pd1 78.7(2)
C25 Li4 Li3 37.50(18)
C26 Li4 Pd1 52.96(16)
C26 Li4 C25 37.30(17)
C26 Li4 Li3 37.29(18)

loop_
_geom_bond_atom_site_label_1
_geom_bond_atom_site_label_2
_geom_bond_distance
Pd1 C1 2.113(3)
Pd1 C4 2.117(4)
Pd1 C23 2.108(4)
Pd1 C26 2.120(4)
Pd1 Li1 2.502(6)
Pd1 Li2 2.503(7)
Pd1 Li3 2.480(7)
Pd1 Li4 2.505(6)
Si1 C1 1.846(4)
Si1 C9 1.894(5)
Si1 C10 1.882(5)
Si1 C11 1.874(4)
Si2 C4 1.853(4)
Si2 C12 1.907(4)
Si2 C13 1.888(5)
Si2 C14 1.873(4)
Si3 C23 1.850(4)
Si3 C31 1.876(4)
Si3 C32 1.903(4)
Si3 C33 1.885(4)
Si4 C26 1.863(4)
Si4 C34 1.887(5)
Si4 C35 1.868(4)
Si4 C36 1.895(4)
O1 C15 1.416(6)
O1 C18 1.425(7)
O1 Li1 1.914(7)
O2 C19 1.406(5)
O2 C22 1.425(5)
O2 Li2 1.917(7)
O3 C37 1.433(6)
O3 C40 1.400(5)
O3 Li3 1.872(7)
O4 C41 1.434(6)
O4 C44 1.436(5)
O4 Li4 1.933(7)
C1 C2 1.427(5)
C1 Li1 2.225(7)
C1 Li2 2.246(8)
C2 C3 1.440(5)
C2 C5 1.527(5)
C2 Li1 2.202(8)
C2 Li2 2.232(8)
C3 C4 1.424(5)
C3 C8 1.525(5)
C3 Li1 2.189(8)
C3 Li2 2.206(8)
C4 Li1 2.182(8)
C4 Li2 2.227(8)
C5 H5A 0.9700
C5 H5B 0.9700
C5 C6 1.517(6)
C6 H6A 0.9700
C6 H6B 0.9700
C6 C7 1.500(6)
C7 H7A 0.9700
C7 H7B 0.9700
C7 C8 1.527(5)
C8 H8A 0.9700
C8 H8B 0.9700
C9 H9A 0.9600
C9 H9B 0.9600
C9 H9C 0.9600
C10 H10A 0.9600
C10 H10B 0.9600
C10 H10C 0.9600
C11 H11A 0.9600
C11 H11B 0.9600
C11 H11C 0.9600
C12 H12A 0.9600
C12 H12B 0.9600
C12 H12C 0.9600
C13 H13A 0.9600
C13 H13B 0.9600
C13 H13C 0.9600
C14 H14A 0.9600
C14 H14B 0.9600
C14 H14C 0.9600
C15 H15A 0.9700
C15 H15B 0.9700
C15 C16 1.463(7)
C16 H16A 0.9700
C16 H16B 0.9700
C16 C17 1.487(9)
C17 H17A 0.9700
C17 H17B 0.9700
C17 C18 1.473(8)
C18 H18A 0.9700
C18 H18B 0.9700
C19 H19A 0.9700
C19 H19B 0.9700
C19 C20 1.455(8)
C20 H20A 0.9700
C20 H20B 0.9700
C20 C21 1.375(8)
C21 H21A 0.9700
C21 H21B 0.9700
C21 C22 1.500(8)
C22 H22A 0.9700
C22 H22B 0.9700
C23 C24 1.419(5)
C23 Li3 2.221(8)
C23 Li4 2.211(7)
C24 C25 1.437(5)
C24 C27 1.522(5)
C24 Li3 2.224(7)
C24 Li4 2.199(8)
C25 C26 1.417(5)
C25 C30 1.530(5)
C25 Li3 2.211(8)
C25 Li4 2.219(8)
C26 Li3 2.205(8)
C26 Li4 2.212(8)
C27 H27A 0.9700
C27 H27B 0.9700
C27 C28 1.514(6)
C28 H28A 0.9700
C28 H28B 0.9700
C28 C29 1.496(6)
C29 H29A 0.9700
C29 H29B 0.9700
C29 C30 1.513(6)
C30 H30A 0.9700
C30 H30B 0.9700
C31 H31A 0.9600
C31 H31B 0.9600
C31 H31C 0.9600
C32 H32A 0.9600
C32 H32B 0.9600
C32 H32C 0.9600
C33 H33A 0.9600
C33 H33B 0.9600
C33 H33C 0.9600
C34 H34A 0.9600
C34 H34B 0.9600
C34 H34C 0.9600
C35 H35A 0.9600
C35 H35B 0.9600
C35 H35C 0.9600
C36 H36A 0.9600
C36 H36B 0.9600
C36 H36C 0.9600
C37 H37A 0.9700
C37 H37B 0.9700
C37 C38 1.457(7)
C38 H38A 0.9700
C38 H38B 0.9700
C38 C39 1.489(7)
C39 H39A 0.9700
C39 H39B 0.9700
C39 C40 1.454(7)
C40 H40A 0.9700
C40 H40B 0.9700
C41 H41A 0.9700
C41 H41B 0.9700
C41 C42 1.490(6)
C42 H42A 0.9700
C42 H42B 0.9700
C42 C43 1.496(7)
C43 H43A 0.9700
C43 H43B 0.9700
C43 C44 1.498(6)
C44 H44A 0.9700
C44 H44B 0.9700
Li1 Li2 3.513(9)
Li3 Li4 3.511(9)

loop_
_geom_torsion_atom_site_label_1
_geom_torsion_atom_site_label_2
_geom_torsion_atom_site_label_3
_geom_torsion_atom_site_label_4
_geom_torsion
Pd1 C1 C2 C3 -0.3(4)
Pd1 C1 C2 C5 174.3(3)
Pd1 C1 C2 Li1 56.4(3)
Pd1 C1 C2 Li2 -56.4(3)
Pd1 C1 Li1 O1 152.1(6)
Pd1 C1 Li1 C2 -126.3(3)
Pd1 C1 Li1 C3 -93.78(19)
Pd1 C1 Li1 C4 -54.52(16)
Pd1 C1 Li1 Li2 -62.7(2)
Pd1 C1 Li2 O2 -151.5(7)
Pd1 C1 Li2 C2 126.1(3)
Pd1 C1 Li2 C3 93.94(19)
Pd1 C1 Li2 C4 54.88(15)
Pd1 C1 Li2 Li1 62.9(2)
Pd1 C4 Li1 O1 -155.2(6)
Pd1 C4 Li1 C1 54.01(15)
Pd1 C4 Li1 C2 92.88(18)
Pd1 C4 Li1 C3 124.8(2)
Pd1 C4 Li1 Li2 62.3(2)
Pd1 C4 Li2 O2 144.2(5)
Pd1 C4 Li2 C1 -54.59(16)
Pd1 C4 Li2 C2 -93.30(19)
Pd1 C4 Li2 C3 -125.9(3)
Pd1 C4 Li2 Li1 -62.8(2)
Pd1 C23 C24 C25 -0.6(4)
Pd1 C23 C24 C27 -179.7(3)
Pd1 C23 C24 Li3 -56.5(3)
Pd1 C23 C24 Li4 57.2(3)
Pd1 C23 Li3 O3 -153.1(7)
Pd1 C23 Li3 C24 126.1(3)
Pd1 C23 Li3 C25 94.46(19)
Pd1 C23 Li3 C26 55.53(15)
Pd1 C23 Li3 Li4 62.7(2)
Pd1 C23 Li4 O4 148.8(6)
Pd1 C23 Li4 C24 -126.0(3)
Pd1 C23 Li4 C25 -93.64(18)
Pd1 C23 Li4 C26 -54.88(15)
Pd1 C23 Li4 Li3 -62.0(2)
Pd1 C26 Li3 O3 145.8(5)
Pd1 C26 Li3 C23 -55.03(16)
Pd1 C26 Li3 C24 -93.7(2)
Pd1 C26 Li3 C25 -126.4(3)
Pd1 C26 Li3 Li4 -62.2(2)
Pd1 C26 Li4 O4 -150.9(6)
Pd1 C26 Li4 C23 54.57(16)
Pd1 C26 Li4 C24 93.59(18)
Pd1 C26 Li4 C25 125.9(3)
Pd1 C26 Li4 Li3 61.8(2)
Pd1 Li1 Li2 O2 156.2(10)
Pd1 Li1 Li2 C1 -82.7(3)
Pd1 Li1 Li2 C2 -145.6(4)
Pd1 Li1 Li2 C3 149.2(4)
Pd1 Li1 Li2 C4 84.3(3)
Pd1 Li3 Li4 O4 175.1(10)
Pd1 Li3 Li4 C23 83.8(3)
Pd1 Li3 Li4 C24 147.3(4)
Pd1 Li3 Li4 C25 -148.3(4)
Pd1 Li3 Li4 C26 -84.7(3)
Si1 C1 C2 C3 -167.4(3)
Si1 C1 C2 C5 7.1(5)
Si1 C1 C2 Li1 -110.8(3)
Si1 C1 C2 Li2 136.4(3)
Si1 C1 Li1 Pd1 -121.3(2)
Si1 C1 Li1 O1 30.8(6)
Si1 C1 Li1 C2 112.4(3)
Si1 C1 Li1 C3 144.9(2)
Si1 C1 Li1 C4 -175.9(2)
Si1 C1 Li1 Li2 176.0(4)
Si1 C1 Li2 Pd1 122.6(4)
Si1 C1 Li2 O2 -28.9(10)
Si1 C1 Li2 C2 -111.3(4)
Si1 C1 Li2 C3 -143.5(4)
Si1 C1 Li2 C4 177.4(3)
Si1 C1 Li2 Li1 -174.5(5)
Si2 C4 Li1 Pd1 123.5(4)
Si2 C4 Li1 O1 -31.7(8)
Si2 C4 Li1 C1 177.5(3)
Si2 C4 Li1 C2 -143.6(3)
Si2 C4 Li1 C3 -111.7(4)
Si2 C4 Li1 Li2 -174.2(5)
Si2 C4 Li2 Pd1 -121.5(2)
Si2 C4 Li2 O2 22.7(6)
Si2 C4 Li2 C1 -176.1(2)
Si2 C4 Li2 C2 145.2(2)
Si2 C4 Li2 C3 112.6(3)
Si2 C4 Li2 Li1 175.6(4)
Si3 C23 C24 C25 -168.6(3)
Si3 C23 C24 C27 12.3(5)
Si3 C23 C24 Li3 135.5(3)
Si3 C23 C24 Li4 -110.8(3)
Si3 C23 Li3 Pd1 123.3(4)
Si3 C23 Li3 O3 -29.9(9)
Si3 C23 Li3 C24 -110.6(4)
Si3 C23 Li3 C25 -142.3(4)
Si3 C23 Li3 C26 178.8(3)
Si3 C23 Li3 Li4 -174.0(5)
Si3 C23 Li4 Pd1 -122.4(2)
Si3 C23 Li4 O4 26.4(6)
Si3 C23 Li4 C24 111.6(3)
Si3 C23 Li4 C25 144.0(2)
Si3 C23 Li4 C26 -177.3(2)
Si3 C23 Li4 Li3 175.5(4)
Si4 C26 Li3 Pd1 -122.0(2)
Si4 C26 Li3 O3 23.8(6)
Si4 C26 Li3 C23 -177.1(2)
Si4 C26 Li3 C24 144.3(2)
Si4 C26 Li3 C25 111.6(3)
Si4 C26 Li3 Li4 175.7(4)
Si4 C26 Li4 Pd1 124.2(4)
Si4 C26 Li4 O4 -26.7(8)
Si4 C26 Li4 C23 178.7(3)
Si4 C26 Li4 C24 -142.2(4)
Si4 C26 Li4 C25 -109.9(4)
Si4 C26 Li4 Li3 -174.0(5)
O1 C15 C16 C17 17.7(7)
O1 Li1 Li2 Pd1 174.2(10)
O1 Li1 Li2 O2 -29.6(16)
O1 Li1 Li2 C1 91.4(9)
O1 Li1 Li2 C2 28.6(8)
O1 Li1 Li2 C3 -36.6(8)
O1 Li1 Li2 C4 -101.5(9)
O2 C19 C20 C21 23.5(9)
O3 C37 C38 C39 -24.8(7)
O3 Li3 Li4 Pd1 159.0(10)
O3 Li3 Li4 O4 -25.9(16)
O3 Li3 Li4 C23 -117.2(10)
O3 Li3 Li4 C24 -53.7(9)
O3 Li3 Li4 C25 10.7(9)
O3 Li3 Li4 C26 74.2(9)
O4 C41 C42 C43 29.1(6)
C1 Pd1 C4 Si2 167.1(3)
C1 Pd1 C4 C3 1.3(3)
C1 Pd1 C4 Li1 -57.1(2)
C1 Pd1 C4 Li2 58.0(2)
C1 Pd1 C23 Si3 -42.1(3)
C1 Pd1 C23 C24 151.2(3)
C1 Pd1 C23 Li3 93.8(2)
C1 Pd1 C23 Li4 -151.6(2)
C1 Pd1 C26 Si4 60.2(4)
C1 Pd1 C26 C25 -103.9(4)
C1 Pd1 C26 Li3 -46.6(4)
C1 Pd1 C26 Li4 -161.8(3)
C1 Pd1 Li1 O1 -123.3(10)
C1 Pd1 Li1 C2 30.08(18)
C1 Pd1 Li1 C3 69.1(2)
C1 Pd1 Li1 C4 100.1(2)
C1 Pd1 Li1 Li2 50.8(2)
C1 Pd1 Li2 O2 147.2(9)
C1 Pd1 Li2 C2 -29.88(17)
C1 Pd1 Li2 C3 -68.5(2)
C1 Pd1 Li2 C4 -98.7(2)
C1 Pd1 Li2 Li1 -50.3(2)
C1 Pd1 Li3 O3 44.8(8)
C1 Pd1 Li3 C23 -102.40(18)
C1 Pd1 Li3 C24 -132.29(19)
C1 Pd1 Li3 C25 -170.81(18)
C1 Pd1 Li3 C26 159.32(17)
C1 Pd1 Li3 Li4 -151.73(18)
C1 Pd1 Li4 O4 -62.3(9)
C1 Pd1 Li4 C23 63.9(4)
C1 Pd1 Li4 C24 94.2(4)
C1 Pd1 Li4 C25 132.9(3)
C1 Pd1 Li4 C26 162.9(3)
C1 Pd1 Li4 Li3 113.8(4)
C1 C2 C3 C4 1.4(5)
C1 C2 C3 C8 -175.1(3)
C1 C2 C3 Li1 57.6(3)
C1 C2 C3 Li2 -57.1(3)
C1 C2 C5 C6 164.1(4)
C1 C2 Li1 Pd1 -40.8(2)
C1 C2 Li1 O1 127.6(5)
C1 C2 Li1 C3 -127.1(3)
C1 C2 Li1 C4 -95.4(3)
C1 C2 Li1 Li2 -65.0(3)
C1 C2 Li2 Pd1 40.9(2)
C1 C2 Li2 O2 -137.4(5)
C1 C2 Li2 C3 127.4(3)
C1 C2 Li2 C4 95.1(3)
C1 C2 Li2 Li1 65.1(3)
C1 Li1 Li2 Pd1 82.7(3)
C1 Li1 Li2 O2 -121.1(10)
C1 Li1 Li2 C2 -62.9(3)
C1 Li1 Li2 C3 -128.0(4)
C1 Li1 Li2 C4 167.0(4)
C2 C1 Li1 Pd1 126.3(3)
C2 C1 Li1 O1 -81.6(6)
C2 C1 Li1 C3 32.5(2)
C2 C1 Li1 C4 71.8(3)
C2 C1 Li1 Li2 63.6(3)
C2 C1 Li2 Pd1 -126.1(3)
C2 C1 Li2 O2 82.4(7)
C2 C1 Li2 C3 -32.2(2)
C2 C1 Li2 C4 -71.3(2)
C2 C1 Li2 Li1 -63.2(3)
C2 C3 C4 Pd1 -1.9(4)
C2 C3 C4 Si2 -168.9(3)
C2 C3 C4 Li1 56.5(4)
C2 C3 C4 Li2 -58.5(4)
C2 C3 C8 C7 -24.7(5)
C2 C3 Li1 Pd1 -85.9(2)
C2 C3 Li1 O1 99.7(4)
C2 C3 Li1 C1 -32.0(2)
C2 C3 Li1 C4 -128.0(3)
C2 C3 Li1 Li2 -64.2(3)
C2 C3 Li2 Pd1 85.5(2)
C2 C3 Li2 O2 -113.5(4)
C2 C3 Li2 C1 31.6(2)
C2 C3 Li2 C4 126.6(3)
C2 C3 Li2 Li1 63.7(3)
C2 C5 C6 C7 47.9(5)
C2 Li1 Li2 Pd1 145.6(4)
C2 Li1 Li2 O2 -58.2(9)
C2 Li1 Li2 C1 62.9(3)
C2 Li1 Li2 C3 -65.2(3)
C2 Li1 Li2 C4 -130.1(4)
C3 C2 C5 C6 -21.6(6)
C3 C2 Li1 Pd1 86.3(2)
C3 C2 Li1 O1 -105.3(4)
C3 C2 Li1 C1 127.1(3)
C3 C2 Li1 C4 31.7(2)
C3 C2 Li1 Li2 62.1(3)
C3 C2 Li2 Pd1 -86.5(2)
C3 C2 Li2 O2 95.2(5)
C3 C2 Li2 C1 -127.4(3)
C3 C2 Li2 C4 -32.3(2)
C3 C2 Li2 Li1 -62.3(3)
C3 C4 Li1 Pd1 -124.8(2)
C3 C4 Li1 O1 80.0(6)
C3 C4 Li1 C1 -70.8(2)
C3 C4 Li1 C2 -31.9(2)
C3 C4 Li1 Li2 -62.5(3)
C3 C4 Li2 Pd1 125.9(3)
C3 C4 Li2 O2 -89.9(5)
C3 C4 Li2 C1 71.3(3)
C3 C4 Li2 C2 32.6(2)
C3 C4 Li2 Li1 63.0(3)
C3 Li1 Li2 Pd1 -149.2(4)
C3 Li1 Li2 O2 7.0(9)
C3 Li1 Li2 C1 128.0(4)
C3 Li1 Li2 C2 65.2(3)
C3 Li1 Li2 C4 -64.9(3)
C4 Pd1 C1 Si1 165.4(3)
C4 Pd1 C1 C2 -0.6(3)
C4 Pd1 C1 Li1 55.8(2)
C4 Pd1 C1 Li2 -57.4(2)
C4 Pd1 C23 Si3 56.6(4)
C4 Pd1 C23 C24 -110.0(4)
C4 Pd1 C23 Li3 -167.4(3)
C4 Pd1 C23 Li4 -52.9(4)
C4 Pd1 C26 Si4 -43.6(3)
C4 Pd1 C26 C25 152.4(3)
C4 Pd1 C26 Li3 -150.3(2)
C4 Pd1 C26 Li4 94.5(2)
C4 Pd1 Li1 O1 136.6(10)
C4 Pd1 Li1 C1 -100.1(2)
C4 Pd1 Li1 C2 -70.1(2)
C4 Pd1 Li1 C3 -31.02(17)
C4 Pd1 Li1 Li2 -49.3(2)
C4 Pd1 Li2 O2 -114.0(8)
C4 Pd1 Li2 C1 98.7(2)
C4 Pd1 Li2 C2 68.8(2)
C4 Pd1 Li2 C3 30.18(17)
C4 Pd1 Li2 Li1 48.4(2)
C4 Pd1 Li3 O3 -44.9(10)
C4 Pd1 Li3 C23 168.0(3)
C4 Pd1 Li3 C24 138.1(3)
C4 Pd1 Li3 C25 99.5(4)
C4 Pd1 Li3 C26 69.7(4)
C4 Pd1 Li3 Li4 118.6(4)
C4 Pd1 Li4 O4 30.7(8)
C4 Pd1 Li4 C23 156.93(17)
C4 Pd1 Li4 C24 -172.87(17)
C4 Pd1 Li4 C25 -134.14(18)
C4 Pd1 Li4 C26 -104.09(18)
C4 Pd1 Li4 Li3 -153.18(19)
C4 C3 C8 C7 159.0(4)
C4 C3 Li1 Pd1 42.1(2)
C4 C3 Li1 O1 -132.3(4)
C4 C3 Li1 C1 96.0(3)
C4 C3 Li1 C2 128.0(3)
C4 C3 Li1 Li2 63.8(3)
C4 C3 Li2 Pd1 -41.1(2)
C4 C3 Li2 O2 119.9(4)
C4 C3 Li2 C1 -95.0(3)
C4 C3 Li2 C2 -126.6(3)
C4 C3 Li2 Li1 -62.9(3)
C4 Li1 Li2 Pd1 -84.3(3)
C4 Li1 Li2 O2 71.9(10)
C4 Li1 Li2 C1 -167.0(4)
C4 Li1 Li2 C2 130.1(4)
C4 Li1 Li2 C3 64.9(3)
C5 C2 C3 C4 -173.3(4)
C5 C2 C3 C8 10.2(6)
C5 C2 C3 Li1 -117.2(4)
C5 C2 C3 Li2 128.2(4)
C5 C2 Li1 Pd1 -159.9(3)
C5 C2 Li1 O1 8.5(6)
C5 C2 Li1 C1 -119.1(4)
C5 C2 Li1 C3 113.8(4)
C5 C2 Li1 C4 145.6(3)
C5 C2 Li1 Li2 175.9(5)
C5 C2 Li2 Pd1 160.4(4)
C5 C2 Li2 O2 -17.9(7)
C5 C2 Li2 C1 119.5(5)
C5 C2 Li2 C3 -113.1(5)
C5 C2 Li2 C4 -145.3(4)
C5 C2 Li2 Li1 -175.4(5)
C5 C6 C7 C8 -62.8(5)
C6 C7 C8 C3 50.8(5)
C8 C3 C4 Pd1 174.5(3)
C8 C3 C4 Si2 7.4(5)
C8 C3 C4 Li1 -127.2(4)
C8 C3 C4 Li2 117.8(4)
C8 C3 Li1 Pd1 161.0(3)
C8 C3 Li1 O1 -13.4(6)
C8 C3 Li1 C1 -145.1(4)
C8 C3 Li1 C2 -113.1(4)
C8 C3 Li1 C4 118.9(4)
C8 C3 Li1 Li2 -177.3(5)
C8 C3 Li2 Pd1 -160.7(3)
C8 C3 Li2 O2 0.4(6)
C8 C3 Li2 C1 145.5(3)
C8 C3 Li2 C2 113.9(4)
C8 C3 Li2 C4 -119.5(4)
C8 C3 Li2 Li1 177.5(5)
C9 Si1 C1 Pd1 137.5(3)
C9 Si1 C1 C2 -56.9(4)
C9 Si1 C1 Li1 -137.9(3)
C9 Si1 C1 Li2 36.1(5)
C10 Si1 C1 Pd1 -102.3(3)
C10 Si1 C1 C2 63.3(3)
C10 Si1 C1 Li1 -17.7(3)
C10 Si1 C1 Li2 156.3(4)
C11 Si1 C1 Pd1 14.8(3)
C11 Si1 C1 C2 -179.7(3)
C11 Si1 C1 Li1 99.3(3)
C11 Si1 C1 Li2 -86.7(4)
C12 Si2 C4 Pd1 131.7(2)
C12 Si2 C4 C3 -63.0(3)
C12 Si2 C4 Li1 29.7(4)
C12 Si2 C4 Li2 -144.1(3)
C13 Si2 C4 Pd1 -107.3(3)
C13 Si2 C4 C3 58.0(3)
C13 Si2 C4 Li1 150.7(4)
C13 Si2 C4 Li2 -23.1(3)
C14 Si2 C4 Pd1 9.5(3)
C14 Si2 C4 C3 174.8(3)
C14 Si2 C4 Li1 -92.5(4)
C14 Si2 C4 Li2 93.7(3)
C15 O1 C18 C17 21.6(7)
C15 O1 Li1 Pd1 -135.1(9)
C15 O1 Li1 C1 120.6(6)
C15 O1 Li1 C2 75.8(5)
C15 O1 Li1 C3 30.4(6)
C15 O1 Li1 C4 -15.9(8)
C15 O1 Li1 Li2 55.8(10)
C15 C16 C17 C18 -4.4(8)
C16 C17 C18 O1 -10.2(8)
C18 O1 C15 C16 -24.7(7)
C18 O1 Li1 Pd1 21.4(12)
C18 O1 Li1 C1 -82.9(7)
C18 O1 Li1 C2 -127.7(5)
C18 O1 Li1 C3 -173.1(4)
C18 O1 Li1 C4 140.6(6)
C18 O1 Li1 Li2 -147.7(8)
C19 O2 C22 C21 2.2(6)
C19 O2 Li2 Pd1 -153.9(7)
C19 O2 Li2 C1 -28.4(9)
C19 O2 Li2 C2 22.4(7)
C19 O2 Li2 C3 69.2(6)
C19 O2 Li2 C4 115.7(5)
C19 O2 Li2 Li1 64.2(11)
C19 C20 C21 C22 -22.0(9)
C20 C21 C22 O2 12.8(8)
C22 O2 C19 C20 -15.6(7)
C22 O2 Li2 Pd1 6.3(10)
C22 O2 Li2 C1 131.9(7)
C22 O2 Li2 C2 -177.3(4)
C22 O2 Li2 C3 -130.6(5)
C22 O2 Li2 C4 -84.1(6)
C22 O2 Li2 Li1 -135.5(9)
C23 Pd1 C1 Si1 -43.2(3)
C23 Pd1 C1 C2 150.8(3)
C23 Pd1 C1 Li1 -152.8(2)
C23 Pd1 C1 Li2 93.9(2)
C23 Pd1 C4 Si2 61.4(4)
C23 Pd1 C4 C3 -104.4(4)
C23 Pd1 C4 Li1 -162.8(3)
C23 Pd1 C4 Li2 -47.7(4)
C23 Pd1 C26 Si4 164.8(3)
C23 Pd1 C26 C25 0.8(3)
C23 Pd1 C26 Li3 58.0(2)
C23 Pd1 C26 Li4 -57.1(2)
C23 Pd1 Li1 O1 -60.1(11)
C23 Pd1 Li1 C1 63.2(4)
C23 Pd1 Li1 C2 93.3(4)
C23 Pd1 Li1 C3 132.3(3)
C23 Pd1 Li1 C4 163.3(3)
C23 Pd1 Li1 Li2 114.0(4)
C23 Pd1 Li2 O2 44.8(8)
C23 Pd1 Li2 C1 -102.42(18)
C23 Pd1 Li2 C2 -132.30(19)
C23 Pd1 Li2 C3 -170.96(18)
C23 Pd1 Li2 C4 158.86(17)
C23 Pd1 Li2 Li1 -152.76(19)
C23 Pd1 Li3 O3 147.2(9)
C23 Pd1 Li3 C24 -29.89(17)
C23 Pd1 Li3 C25 -68.4(2)
C23 Pd1 Li3 C26 -98.3(2)
C23 Pd1 Li3 Li4 -49.3(2)
C23 Pd1 Li4 O4 -126.2(9)
C23 Pd1 Li4 C24 30.20(18)
C23 Pd1 Li4 C25 68.9(2)
C23 Pd1 Li4 C26 99.0(2)
C23 Pd1 Li4 Li3 49.9(2)
C23 C24 C25 C26 1.3(5)
C23 C24 C25 C30 177.8(4)
C23 C24 C25 Li3 -56.2(3)
C23 C24 C25 Li4 57.8(3)
C23 C24 C27 C28 -158.6(4)
C23 C24 Li3 Pd1 41.1(2)
C23 C24 Li3 O3 -137.2(5)
C23 C24 Li3 C25 128.2(3)
C23 C24 Li3 C26 95.9(3)
C23 C24 Li3 Li4 64.2(3)
C23 C24 Li4 Pd1 -41.0(2)
C23 C24 Li4 O4 127.1(4)
C23 C24 Li4 C25 -127.1(3)
C23 C24 Li4 C26 -95.3(3)
C23 C24 Li4 Li3 -63.9(3)
C23 Li3 Li4 Pd1 -83.8(3)
C23 Li3 Li4 O4 91.3(10)
C23 Li3 Li4 C24 63.5(3)
C23 Li3 Li4 C25 127.9(4)
C23 Li3 Li4 C26 -168.6(4)
C24 C23 Li3 Pd1 -126.1(3)
C24 C23 Li3 O3 80.7(7)
C24 C23 Li3 C25 -31.7(2)
C24 C23 Li3 C26 -70.6(3)
C24 C23 Li3 Li4 -63.4(3)
C24 C23 Li4 Pd1 126.0(3)
C24 C23 Li4 O4 -85.2(6)
C24 C23 Li4 C25 32.3(2)
C24 C23 Li4 C26 71.1(2)
C24 C23 Li4 Li3 63.9(3)
C24 C25 C26 Pd1 -1.3(4)
C24 C25 C26 Si4 -167.0(3)
C24 C25 C26 Li3 -57.8(3)
C24 C25 C26 Li4 56.0(3)
C24 C25 C30 C29 12.7(6)
C24 C25 Li3 Pd1 85.3(2)
C24 C25 Li3 O3 -112.7(4)
C24 C25 Li3 C23 31.2(2)
C24 C25 Li3 C26 126.4(3)
C24 C25 Li3 Li4 62.8(3)
C24 C25 Li4 Pd1 -86.0(2)
C24 C25 Li4 O4 101.8(4)
C24 C25 Li4 C23 -32.0(2)
C24 C25 Li4 C26 -127.3(3)
C24 C25 Li4 Li3 -63.8(3)
C24 C27 C28 C29 -51.4(6)
C24 Li3 Li4 Pd1 -147.3(4)
C24 Li3 Li4 O4 27.8(9)
C24 Li3 Li4 C23 -63.5(3)
C24 Li3 Li4 C25 64.4(3)
C24 Li3 Li4 C26 127.9(4)
C25 C24 C27 C28 22.4(6)
C25 C24 Li3 Pd1 -87.2(2)
C25 C24 Li3 O3 94.5(5)
C25 C24 Li3 C23 -128.2(3)
C25 C24 Li3 C26 -32.4(2)
C25 C24 Li3 Li4 -64.0(3)
C25 C24 Li4 Pd1 86.1(2)
C25 C24 Li4 O4 -105.8(4)
C25 C24 Li4 C23 127.1(3)
C25 C24 Li4 C26 31.8(2)
C25 C24 Li4 Li3 63.2(3)
C25 C26 Li3 Pd1 126.4(3)
C25 C26 Li3 O3 -87.8(5)
C25 C26 Li3 C23 71.3(3)
C25 C26 Li3 C24 32.7(2)
C25 C26 Li3 Li4 64.1(3)
C25 C26 Li4 Pd1 -125.9(3)
C25 C26 Li4 O4 83.3(6)
C25 C26 Li4 C23 -71.3(2)
C25 C26 Li4 C24 -32.3(2)
C25 C26 Li4 Li3 -64.1(3)
C25 Li3 Li4 Pd1 148.3(4)
C25 Li3 Li4 O4 -36.6(9)
C25 Li3 Li4 C23 -127.9(4)
C25 Li3 Li4 C24 -64.4(3)
C25 Li3 Li4 C26 63.6(3)
C26 Pd1 C1 Si1 54.3(4)
C26 Pd1 C1 C2 -111.7(4)
C26 Pd1 C1 Li1 -55.3(4)
C26 Pd1 C1 Li2 -168.6(3)
C26 Pd1 C4 Si2 -40.9(3)
C26 Pd1 C4 C3 153.3(3)
C26 Pd1 C4 Li1 94.9(2)
C26 Pd1 C4 Li2 -150.0(2)
C26 Pd1 C23 Si3 166.6(3)
C26 Pd1 C23 C24 -0.1(3)
C26 Pd1 C23 Li3 -57.4(2)
C26 Pd1 C23 Li4 57.1(2)
C26 Pd1 Li1 O1 32.9(10)
C26 Pd1 Li1 C1 156.17(18)
C26 Pd1 Li1 C2 -173.75(19)
C26 Pd1 Li1 C3 -134.72(19)
C26 Pd1 Li1 C4 -103.70(19)
C26 Pd1 Li1 Li2 -153.04(19)
C26 Pd1 Li2 O2 -43.6(10)
C26 Pd1 Li2 C1 169.2(3)
C26 Pd1 Li2 C2 139.3(3)
C26 Pd1 Li2 C3 100.6(4)
C26 Pd1 Li2 C4 70.5(4)
C26 Pd1 Li2 Li1 118.8(4)
C26 Pd1 Li3 O3 -114.6(9)
C26 Pd1 Li3 C23 98.3(2)
C26 Pd1 Li3 C24 68.4(2)
C26 Pd1 Li3 C25 29.87(17)
C26 Pd1 Li3 Li4 48.9(2)
C26 Pd1 Li4 O4 134.8(9)
C26 Pd1 Li4 C23 -99.0(2)
C26 Pd1 Li4 C24 -68.8(2)
C26 Pd1 Li4 C25 -30.05(17)
C26 Pd1 Li4 Li3 -49.1(2)
C26 C25 C30 C29 -171.1(4)
C26 C25 Li3 Pd1 -41.1(2)
C26 C25 Li3 O3 120.9(4)
C26 C25 Li3 C23 -95.2(3)
C26 C25 Li3 C24 -126.4(3)
C26 C25 Li3 Li4 -63.5(3)
C26 C25 Li4 Pd1 41.3(2)
C26 C25 Li4 O4 -130.9(4)
C26 C25 Li4 C23 95.3(3)
C26 C25 Li4 C24 127.3(3)
C26 C25 Li4 Li3 63.5(3)
C26 Li3 Li4 Pd1 84.7(3)
C26 Li3 Li4 O4 -100.1(10)
C26 Li3 Li4 C23 168.6(4)
C26 Li3 Li4 C24 -127.9(4)
C26 Li3 Li4 C25 -63.6(3)
C27 C24 C25 C26 -179.6(4)
C27 C24 C25 C30 -3.1(6)
C27 C24 C25 Li3 122.9(4)
C27 C24 C25 Li4 -123.1(4)
C27 C24 Li3 Pd1 159.7(3)
C27 C24 Li3 O3 -18.6(7)
C27 C24 Li3 C23 118.7(4)
C27 C24 Li3 C25 -113.1(4)
C27 C24 Li3 C26 -145.5(4)
C27 C24 Li3 Li4 -177.1(5)
C27 C24 Li4 Pd1 -160.0(3)
C27 C24 Li4 O4 8.2(6)
C27 C24 Li4 C23 -118.9(4)
C27 C24 Li4 C25 114.0(4)
C27 C24 Li4 C26 145.7(4)
C27 C24 Li4 Li3 177.2(5)
C27 C28 C29 C30 61.3(5)
C28 C29 C30 C25 -41.6(6)
C30 C25 C26 Pd1 -177.7(3)
C30 C25 C26 Si4 16.6(5)
C30 C25 C26 Li3 125.9(4)
C30 C25 C26 Li4 -120.3(4)
C30 C25 Li3 Pd1 -160.3(3)
C30 C25 Li3 O3 1.7(6)
C30 C25 Li3 C23 145.6(4)
C30 C25 Li3 C24 114.4(4)
C30 C25 Li3 C26 -119.2(4)
C30 C25 Li3 Li4 177.2(5)
C30 C25 Li4 Pd1 160.3(3)
C30 C25 Li4 O4 -11.8(6)
C30 C25 Li4 C23 -145.6(3)
C30 C25 Li4 C24 -113.6(4)
C30 C25 Li4 C26 119.1(4)
C30 C25 Li4 Li3 -177.4(5)
C31 Si3 C23 Pd1 12.2(3)
C31 Si3 C23 C24 178.6(3)
C31 Si3 C23 Li3 -89.0(4)
C31 Si3 C23 Li4 97.5(3)
C32 Si3 C23 Pd1 136.3(2)
C32 Si3 C23 C24 -57.3(4)
C32 Si3 C23 Li3 35.1(4)
C32 Si3 C23 Li4 -138.4(3)
C33 Si3 C23 Pd1 -104.4(3)
C33 Si3 C23 C24 62.0(4)
C33 Si3 C23 Li3 154.4(4)
C33 Si3 C23 Li4 -19.1(3)
C34 Si4 C26 Pd1 -103.0(3)
C34 Si4 C26 C25 60.7(3)
C34 Si4 C26 Li3 -20.2(3)
C34 Si4 C26 Li4 153.4(4)
C35 Si4 C26 Pd1 14.8(3)
C35 Si4 C26 C25 178.5(3)
C35 Si4 C26 Li3 97.6(3)
C35 Si4 C26 Li4 -88.8(4)
C36 Si4 C26 Pd1 137.6(2)
C36 Si4 C26 C25 -58.6(4)
C36 Si4 C26 Li3 -139.6(3)
C36 Si4 C26 Li4 34.0(4)
C37 O3 C40 C39 3.3(7)
C37 O3 Li3 Pd1 -1.4(11)
C37 O3 Li3 C23 125.6(7)
C37 O3 Li3 C24 174.9(5)
C37 O3 Li3 C25 -139.2(5)
C37 O3 Li3 C26 -93.7(7)
C37 O3 Li3 Li4 -146.9(8)
C37 C38 C39 C40 26.4(8)
C38 C39 C40 O3 -18.5(7)
C40 O3 C37 C38 13.8(7)
C40 O3 Li3 Pd1 -178.8(7)
C40 O3 Li3 C23 -51.8(9)
C40 O3 Li3 C24 -2.5(7)
C40 O3 Li3 C25 43.4(6)
C40 O3 Li3 C26 89.0(6)
C40 O3 Li3 Li4 35.8(11)
C41 O4 C44 C43 -9.3(5)
C41 O4 Li4 Pd1 26.7(10)
C41 O4 Li4 C23 -77.9(7)
C41 O4 Li4 C24 -125.1(5)
C41 O4 Li4 C25 -171.7(4)
C41 O4 Li4 C26 140.7(6)
C41 O4 Li4 Li3 -145.2(9)
C41 C42 C43 C44 -34.0(5)
C42 C43 C44 O4 27.3(5)
C44 O4 C41 C42 -12.6(5)
C44 O4 Li4 Pd1 -129.9(7)
C44 O4 Li4 C23 125.5(5)
C44 O4 Li4 C24 78.3(5)
C44 O4 Li4 C25 31.7(5)
C44 O4 Li4 C26 -15.9(7)
C44 O4 Li4 Li3 58.2(10)
Li1 Pd1 C1 Si1 109.6(3)
Li1 Pd1 C1 C2 -56.4(3)
Li1 Pd1 C1 Li2 -113.2(3)
Li1 Pd1 C4 Si2 -135.8(3)
Li1 Pd1 C4 C3 58.4(3)
Li1 Pd1 C4 Li2 115.1(3)
Li1 Pd1 C23 Si3 -93.5(4)
Li1 Pd1 C23 C24 99.8(4)
Li1 Pd1 C23 Li3 42.5(4)
Li1 Pd1 C23 Li4 157.0(4)
Li1 Pd1 C26 Si4 14.7(3)
Li1 Pd1 C26 C25 -149.3(3)
Li1 Pd1 C26 Li3 -92.0(3)
Li1 Pd1 C26 Li4 152.8(3)
Li1 Pd1 Li2 O2 -162.4(8)
Li1 Pd1 Li2 C1 50.3(2)
Li1 Pd1 Li2 C2 20.5(2)
Li1 Pd1 Li2 C3 -18.2(2)
Li1 Pd1 Li2 C4 -48.4(2)
Li1 Pd1 Li3 O3 -13.3(8)
Li1 Pd1 Li3 C23 -160.4(2)
Li1 Pd1 Li3 C24 169.7(2)
Li1 Pd1 Li3 C25 131.2(2)
Li1 Pd1 Li3 C26 101.3(2)
Li1 Pd1 Li3 Li4 150.3(2)
Li1 Pd1 Li4 O4 75.6(9)
Li1 Pd1 Li4 C23 -158.2(4)
Li1 Pd1 Li4 C24 -128.0(4)
Li1 Pd1 Li4 C25 -89.2(4)
Li1 Pd1 Li4 C26 -59.2(5)
Li1 Pd1 Li4 Li3 -108.3(4)
Li1 O1 C15 C16 136.2(5)
Li1 O1 C18 C17 -137.1(5)
Li1 C1 C2 C3 -56.7(4)
Li1 C1 C2 C5 117.9(4)
Li1 C1 C2 Li2 -112.8(3)
Li1 C1 Li2 Pd1 -62.9(2)
Li1 C1 Li2 O2 145.6(7)
Li1 C1 Li2 C2 63.2(3)
Li1 C1 Li2 C3 31.0(3)
Li1 C1 Li2 C4 -8.0(3)
Li1 C2 C3 C4 -56.1(3)
Li1 C2 C3 C8 127.3(4)
Li1 C2 C3 Li2 -114.7(3)
Li1 C2 C5 C6 -106.6(5)
Li1 C2 Li2 Pd1 -24.2(3)
Li1 C2 Li2 O2 157.5(4)
Li1 C2 Li2 C1 -65.1(3)
Li1 C2 Li2 C3 62.3(3)
Li1 C2 Li2 C4 30.0(3)
Li1 C3 C4 Pd1 -58.3(3)
Li1 C3 C4 Si2 134.7(3)
Li1 C3 C4 Li2 -115.0(3)
Li1 C3 C8 C7 65.5(5)
Li1 C3 Li2 Pd1 21.8(3)
Li1 C3 Li2 O2 -177.1(4)
Li1 C3 Li2 C1 -32.0(3)
Li1 C3 Li2 C2 -63.7(3)
Li1 C3 Li2 C4 62.9(3)
Li1 C4 Li2 Pd1 62.8(2)
Li1 C4 Li2 O2 -152.9(4)
Li1 C4 Li2 C1 8.3(3)
Li1 C4 Li2 C2 -30.4(3)
Li1 C4 Li2 C3 -63.0(3)
Li2 Pd1 C1 Si1 -137.1(3)
Li2 Pd1 C1 C2 56.9(3)
Li2 Pd1 C1 Li1 113.2(3)
Li2 Pd1 C4 Si2 109.1(3)
Li2 Pd1 C4 C3 -56.7(3)
Li2 Pd1 C4 Li1 -115.1(3)
Li2 Pd1 C23 Si3 17.3(3)
Li2 Pd1 C23 C24 -149.4(3)
Li2 Pd1 C23 Li3 153.2(3)
Li2 Pd1 C23 Li4 -92.2(2)
Li2 Pd1 C26 Si4 -100.4(4)
Li2 Pd1 C26 C25 95.6(4)
Li2 Pd1 C26 Li3 152.9(4)
Li2 Pd1 C26 Li4 37.7(4)
Li2 Pd1 Li1 O1 -174.0(10)
Li2 Pd1 Li1 C1 -50.8(2)
Li2 Pd1 Li1 C2 -20.7(2)
Li2 Pd1 Li1 C3 18.3(2)
Li2 Pd1 Li1 C4 49.3(2)
Li2 Pd1 Li3 O3 91.0(9)
Li2 Pd1 Li3 C23 -56.2(4)
Li2 Pd1 Li3 C24 -86.1(4)
Li2 Pd1 Li3 C25 -124.6(4)
Li2 Pd1 Li3 C26 -154.5(4)
Li2 Pd1 Li3 Li4 -105.5(4)
Li2 Pd1 Li4 O4 -27.2(8)
Li2 Pd1 Li4 C23 99.0(2)
Li2 Pd1 Li4 C24 129.2(2)
Li2 Pd1 Li4 C25 168.0(2)
Li2 Pd1 Li4 C26 -162.0(2)
Li2 Pd1 Li4 Li3 148.9(2)
Li2 O2 C19 C20 148.5(5)
Li2 O2 C22 C21 -159.6(5)
Li2 C1 C2 C3 56.1(3)
Li2 C1 C2 C5 -129.3(4)
Li2 C1 C2 Li1 112.8(3)
Li2 C1 Li1 Pd1 62.7(2)
Li2 C1 Li1 O1 -145.2(5)
Li2 C1 Li1 C2 -63.6(3)
Li2 C1 Li1 C3 -31.1(3)
Li2 C1 Li1 C4 8.1(3)
Li2 C2 C3 C4 58.5(3)
Li2 C2 C3 C8 -118.0(4)
Li2 C2 C3 Li1 114.7(3)
Li2 C2 C5 C6 68.1(6)
Li2 C2 Li1 Pd1 24.2(3)
Li2 C2 Li1 O1 -167.4(4)
Li2 C2 Li1 C1 65.0(3)
Li2 C2 Li1 C3 -62.1(3)
Li2 C2 Li1 C4 -30.4(3)
Li2 C3 C4 Pd1 56.7(3)
Li2 C3 C4 Si2 -110.4(3)
Li2 C3 C4 Li1 115.0(3)
Li2 C3 C8 C7 -111.4(4)
Li2 C3 Li1 Pd1 -21.8(3)
Li2 C3 Li1 O1 163.8(4)
Li2 C3 Li1 C1 32.2(3)
Li2 C3 Li1 C2 64.2(3)
Li2 C3 Li1 C4 -63.8(3)
Li2 C4 Li1 Pd1 -62.3(2)
Li2 C4 Li1 O1 142.5(5)
Li2 C4 Li1 C1 -8.3(3)
Li2 C4 Li1 C2 30.6(3)
Li2 C4 Li1 C3 62.5(3)
Li3 Pd1 C1 Si1 15.9(3)
Li3 Pd1 C1 C2 -150.1(3)
Li3 Pd1 C1 Li1 -93.7(3)
Li3 Pd1 C1 Li2 153.0(2)
Li3 Pd1 C4 Si2 -97.0(4)
Li3 Pd1 C4 C3 97.1(4)
Li3 Pd1 C4 Li1 38.8(4)
Li3 Pd1 C4 Li2 153.9(4)
Li3 Pd1 C23 Si3 -136.0(3)
Li3 Pd1 C23 C24 57.4(3)
Li3 Pd1 C23 Li4 114.5(3)
Li3 Pd1 C26 Si4 106.8(3)
Li3 Pd1 C26 C25 -57.3(3)
Li3 Pd1 C26 Li4 -115.2(3)
Li3 Pd1 Li1 O1 -24.9(10)
Li3 Pd1 Li1 C1 98.3(2)
Li3 Pd1 Li1 C2 128.4(2)
Li3 Pd1 Li1 C3 167.4(2)
Li3 Pd1 Li1 C4 -161.6(2)
Li3 Pd1 Li1 Li2 149.1(2)
Li3 Pd1 Li2 O2 90.4(8)
Li3 Pd1 Li2 C1 -56.8(4)
Li3 Pd1 Li2 C2 -86.7(4)
Li3 Pd1 Li2 C3 -125.4(4)
Li3 Pd1 Li2 C4 -155.5(3)
Li3 Pd1 Li2 Li1 -107.2(4)
Li3 Pd1 Li4 O4 -176.1(8)
Li3 Pd1 Li4 C23 -49.9(2)
Li3 Pd1 Li4 C24 -19.7(2)
Li3 Pd1 Li4 C25 19.0(2)
Li3 Pd1 Li4 C26 49.1(2)
Li3 O3 C37 C38 -163.8(5)
Li3 O3 C40 C39 -178.7(5)
Li3 C23 C24 C25 55.9(3)
Li3 C23 C24 C27 -123.2(4)
Li3 C23 C24 Li4 113.7(3)
Li3 C23 Li4 Pd1 62.0(2)
Li3 C23 Li4 O4 -149.2(5)
Li3 C23 Li4 C24 -63.9(3)
Li3 C23 Li4 C25 -31.6(3)
Li3 C23 Li4 C26 7.2(3)
Li3 C24 C25 C26 57.5(3)
Li3 C24 C25 C30 -126.0(4)
Li3 C24 C25 Li4 114.0(3)
Li3 C24 C27 C28 109.9(5)
Li3 C24 Li4 Pd1 22.9(3)
Li3 C24 Li4 O4 -169.0(4)
Li3 C24 Li4 C23 63.9(3)
Li3 C24 Li4 C25 -63.2(3)
Li3 C24 Li4 C26 -31.4(3)
Li3 C25 C26 Pd1 56.5(3)
Li3 C25 C26 Si4 -109.2(3)
Li3 C25 C26 Li4 113.8(3)
Li3 C25 C30 C29 -77.9(5)
Li3 C25 Li4 Pd1 -22.3(3)
Li3 C25 Li4 O4 165.6(4)
Li3 C25 Li4 C23 31.8(3)
Li3 C25 Li4 C24 63.8(3)
Li3 C25 Li4 C26 -63.5(3)
Li3 C26 Li4 Pd1 -61.8(2)
Li3 C26 Li4 O4 147.3(5)
Li3 C26 Li4 C23 -7.2(3)
Li3 C26 Li4 C24 31.8(3)
Li3 C26 Li4 C25 64.1(3)
Li4 Pd1 C1 Si1 -94.7(4)
Li4 Pd1 C1 C2 99.3(4)
Li4 Pd1 C1 Li1 155.6(4)
Li4 Pd1 C1 Li2 42.4(4)
Li4 Pd1 C4 Si2 18.1(3)
Li4 Pd1 C4 C3 -147.7(3)
Li4 Pd1 C4 Li1 153.9(2)
Li4 Pd1 C4 Li2 -91.0(2)
Li4 Pd1 C23 Si3 109.5(3)
Li4 Pd1 C23 C24 -57.2(3)
Li4 Pd1 C23 Li3 -114.5(3)
Li4 Pd1 C26 Si4 -138.1(3)
Li4 Pd1 C26 C25 57.9(3)
Li4 Pd1 C26 Li3 115.2(3)
Li4 Pd1 Li1 O1 80.7(11)
Li4 Pd1 Li1 C1 -156.1(4)
Li4 Pd1 Li1 C2 -126.0(4)
Li4 Pd1 Li1 C3 -87.0(4)
Li4 Pd1 Li1 C4 -56.0(5)
Li4 Pd1 Li1 Li2 -105.3(4)
Li4 Pd1 Li2 O2 -12.6(8)
Li4 Pd1 Li2 C1 -159.8(2)
Li4 Pd1 Li2 C2 170.3(2)
Li4 Pd1 Li2 C3 131.6(2)
Li4 Pd1 Li2 C4 101.5(2)
Li4 Pd1 Li2 Li1 149.8(2)
Li4 Pd1 Li3 O3 -163.5(8)
Li4 Pd1 Li3 C23 49.3(2)
Li4 Pd1 Li3 C24 19.4(2)
Li4 Pd1 Li3 C25 -19.1(2)
Li4 Pd1 Li3 C26 -48.9(2)
Li4 O4 C41 C42 -171.0(4)
Li4 O4 C44 C43 151.6(4)
Li4 C23 C24 C25 -57.8(3)
Li4 C23 C24 C27 123.1(4)
Li4 C23 C24 Li3 -113.7(3)
Li4 C23 Li3 Pd1 -62.7(2)
Li4 C23 Li3 O3 144.1(7)
Li4 C23 Li3 C24 63.4(3)
Li4 C23 Li3 C25 31.7(3)
Li4 C23 Li3 C26 -7.2(3)
Li4 C24 C25 C26 -56.5(3)
Li4 C24 C25 C30 120.0(4)
Li4 C24 C25 Li3 -114.0(3)
Li4 C24 C27 C28 -66.6(5)
Li4 C24 Li3 Pd1 -23.1(3)
Li4 C24 Li3 O3 158.6(4)
Li4 C24 Li3 C23 -64.2(3)
Li4 C24 Li3 C25 64.0(3)
Li4 C24 Li3 C26 31.6(3)
Li4 C25 C26 Pd1 -57.4(3)
Li4 C25 C26 Si4 137.0(3)
Li4 C25 C26 Li3 -113.8(3)
Li4 C25 C30 C29 98.8(5)
Li4 C25 Li3 Pd1 22.4(3)
Li4 C25 Li3 O3 -175.5(4)
Li4 C25 Li3 C23 -31.6(3)
Li4 C25 Li3 C24 -62.8(3)
Li4 C25 Li3 C26 63.5(3)
Li4 C26 Li3 Pd1 62.2(2)
Li4 C26 Li3 O3 -152.0(4)
Li4 C26 Li3 C23 7.2(3)
Li4 C26 Li3 C24 -31.5(3)
Li4 C26 Li3 C25 -64.1(3)
